data_9005356
loop_
_publ_author_name
'Lucchesi, S.'
'Amoriello, M.'
'Della Giusta, A.'

_publ_section_title
;
 Crystal chemistry of spinels from xenoliths of the
 Alban Hills volcanic region
 Sample: SP263v
;
_journal_name_full 'European Journal of Mineralogy'
_journal_page_first 473
_journal_page_last 482
_journal_volume 10
_journal_year 1998
_chemical_compound_source 'xenoliths of the Alban Hills, Italy volcanic region'
_chemical_formula_sum 'Al1.884 Fe0.219 Mg0.883 Mn0.009 O4 Zn0.003'
_chemical_name_mineral Spinel
_space_group_IT_number 227
_symmetry_space_group_name_Hall '-F 4vw 2vw 3'
_symmetry_space_group_name_H-M 'F d -3 m :2'
_cell_angle_alpha 90
_cell_angle_beta 90
_cell_angle_gamma 90
_cell_length_a 8.1111
_cell_length_b 8.1111
_cell_length_c 8.1111
_cell_formula_units_Z 8
_cell_volume 533.629
_database_code_amcsd 0006741
_exptl_crystal_density_diffrn 3.716
_cod_original_sg_symbol_H-M 'F d 3 m'
_cod_original_formula_sum 'Mg.883 Fe.219 Zn.003 Mn.009 Al1.884 O4'
_cod_database_code 9005356

loop_
_space_group_symop_operation_xyz
x,y,z
x,1/2+y,1/2+z
1/2+x,y,1/2+z
1/2+x,1/2+y,z
3/4+z,1/2-x,1/4+y
3/4+z,-x,3/4+y
1/4+z,1/2-x,3/4+y
1/4+z,-x,1/4+y
3/4-y,1/2+z,1/4-x
3/4-y,+z,3/4-x
1/4-y,1/2+z,3/4-x
1/4-y,+z,1/4-x
3/4+x,1/2-y,1/4+z
3/4+x,-y,3/4+z
1/4+x,1/2-y,3/4+z
1/4+x,-y,1/4+z
3/4-z,1/2+x,1/4-y
3/4-z,+x,3/4-y
1/4-z,1/2+x,3/4-y
1/4-z,+x,1/4-y
3/4+y,1/2-z,1/4+x
3/4+y,-z,3/4+x
1/4+y,1/2-z,3/4+x
1/4+y,-z,1/4+x
3/4-x,1/2+y,1/4-z
3/4-x,+y,3/4-z
1/4-x,1/2+y,3/4-z
1/4-x,+y,1/4-z
1/2+x,3/4-z,1/4-y
1/2+x,1/4-z,3/4-y
+x,3/4-z,3/4-y
+x,1/4-z,1/4-y
1/2-z,3/4+y,1/4+x
1/2-z,1/4+y,3/4+x
-z,3/4+y,3/4+x
-z,1/4+y,1/4+x
1/2+y,3/4-x,1/4-z
1/2+y,1/4-x,3/4-z
+y,3/4-x,3/4-z
+y,1/4-x,1/4-z
1/2-x,3/4+z,1/4+y
1/2-x,1/4+z,3/4+y
-x,3/4+z,3/4+y
-x,1/4+z,1/4+y
1/2+z,3/4-y,1/4-x
1/2+z,1/4-y,3/4-x
+z,3/4-y,3/4-x
+z,1/4-y,1/4-x
1/2-y,3/4+x,1/4+z
1/2-y,1/4+x,3/4+z
-y,3/4+x,3/4+z
-y,1/4+x,1/4+z
x,1/2+z,1/2+y
x,+z,+y
1/2+x,1/2+z,+y
1/2+x,+z,1/2+y
-z,1/2-y,1/2-x
-z,-y,-x
1/2-z,1/2-y,-x
1/2-z,-y,1/2-x
y,1/2+x,1/2+z
y,+x,+z
1/2+y,1/2+x,+z
1/2+y,+x,1/2+z
-x,1/2-z,1/2-y
-x,-z,-y
1/2-x,1/2-z,-y
1/2-x,-z,1/2-y
z,1/2+y,1/2+x
z,+y,+x
1/2+z,1/2+y,+x
1/2+z,+y,1/2+x
-y,1/2-x,1/2-z
-y,-x,-z
1/2-y,1/2-x,-z
1/2-y,-x,1/2-z
3/4+z,1/4+x,1/2-y
3/4+z,3/4+x,-y
1/4+z,1/4+x,-y
1/4+z,3/4+x,1/2-y
3/4-y,1/4-z,1/2+x
3/4-y,3/4-z,+x
1/4-y,1/4-z,+x
1/4-y,3/4-z,1/2+x
3/4+x,1/4+y,1/2-z
3/4+x,3/4+y,-z
1/4+x,1/4+y,-z
1/4+x,3/4+y,1/2-z
3/4-z,1/4-x,1/2+y
3/4-z,3/4-x,+y
1/4-z,1/4-x,+y
1/4-z,3/4-x,1/2+y
3/4+y,1/4+z,1/2-x
3/4+y,3/4+z,-x
1/4+y,1/4+z,-x
1/4+y,3/4+z,1/2-x
3/4-x,1/4-y,1/2+z
3/4-x,3/4-y,+z
1/4-x,1/4-y,+z
1/4-x,3/4-y,1/2+z
-z,3/4+x,3/4+y
-z,1/4+x,1/4+y
1/2-z,3/4+x,1/4+y
1/2-z,1/4+x,3/4+y
y,3/4-z,3/4-x
y,1/4-z,1/4-x
1/2+y,3/4-z,1/4-x
1/2+y,1/4-z,3/4-x
-x,3/4+y,3/4+z
-x,1/4+y,1/4+z
1/2-x,3/4+y,1/4+z
1/2-x,1/4+y,3/4+z
z,3/4-x,3/4-y
z,1/4-x,1/4-y
1/2+z,3/4-x,1/4-y
1/2+z,1/4-x,3/4-y
-y,3/4+z,3/4+x
-y,1/4+z,1/4+x
1/2-y,3/4+z,1/4+x
1/2-y,1/4+z,3/4+x
x,3/4-y,3/4-z
x,1/4-y,1/4-z
1/2+x,3/4-y,1/4-z
1/2+x,1/4-y,3/4-z
1/4-x,1/2+z,3/4-y
1/4-x,+z,1/4-y
3/4-x,1/2+z,1/4-y
3/4-x,+z,3/4-y
1/4+z,1/2-y,3/4+x
1/4+z,-y,1/4+x
3/4+z,1/2-y,1/4+x
3/4+z,-y,3/4+x
1/4-y,1/2+x,3/4-z
1/4-y,+x,1/4-z
3/4-y,1/2+x,1/4-z
3/4-y,+x,3/4-z
1/4+x,1/2-z,3/4+y
1/4+x,-z,1/4+y
3/4+x,1/2-z,1/4+y
3/4+x,-z,3/4+y
1/4-z,1/2+y,3/4-x
1/4-z,+y,1/4-x
3/4-z,1/2+y,1/4-x
3/4-z,+y,3/4-x
1/4+y,1/2-x,3/4+z
1/4+y,-x,1/4+z
3/4+y,1/2-x,1/4+z
3/4+y,-x,3/4+z
3/4-x,3/4-z,y
3/4-x,1/4-z,1/2+y
1/4-x,3/4-z,1/2+y
1/4-x,1/4-z,y
3/4+z,3/4+y,-x
3/4+z,1/4+y,1/2-x
1/4+z,3/4+y,1/2-x
1/4+z,1/4+y,-x
3/4-y,3/4-x,z
3/4-y,1/4-x,1/2+z
1/4-y,3/4-x,1/2+z
1/4-y,1/4-x,z
3/4+x,3/4+z,-y
3/4+x,1/4+z,1/2-y
1/4+x,3/4+z,1/2-y
1/4+x,1/4+z,-y
3/4-z,3/4-y,x
3/4-z,1/4-y,1/2+x
1/4-z,3/4-y,1/2+x
1/4-z,1/4-y,x
3/4+y,3/4+x,-z
3/4+y,1/4+x,1/2-z
1/4+y,3/4+x,1/2-z
1/4+y,1/4+x,-z
-z,-x,-y
-z,1/2-x,1/2-y
1/2-z,-x,1/2-y
1/2-z,1/2-x,-y
y,z,x
y,1/2+z,1/2+x
1/2+y,z,1/2+x
1/2+y,1/2+z,x
-x,-y,-z
-x,1/2-y,1/2-z
1/2-x,-y,1/2-z
1/2-x,1/2-y,-z
z,x,y
z,1/2+x,1/2+y
1/2+z,x,1/2+y
1/2+z,1/2+x,y
-y,-z,-x
-y,1/2-z,1/2-x
1/2-y,-z,1/2-x
1/2-y,1/2-z,-x

loop_
_atom_site_label
_atom_site_fract_x
_atom_site_fract_y
_atom_site_fract_z
_atom_site_occupancy
_atom_site_U_iso_or_equiv
MgT 0.12500 0.12500 0.12500 0.63220 0.00780
FeT 0.12500 0.12500 0.12500 0.15840 0.00780
ZnT 0.12500 0.12500 0.12500 0.00310 0.00780
MnT 0.12500 0.12500 0.12500 0.00880 0.00780
AlT 0.12500 0.12500 0.12500 0.19670 0.00780
SiT 0.12500 0.12500 0.12500 0.00050 0.00780
MgM 0.50000 0.50000 0.50000 0.12520 0.00660
FeM 0.50000 0.50000 0.50000 0.03050 0.00660
AlM 0.50000 0.50000 0.50000 0.84360 0.00660
CrM 0.50000 0.50000 0.50000 0.00035 0.00660
O 0.26199 0.26199 0.26199 1.00000 0.01070

loop_
_cod_related_entry_id
_cod_related_entry_database
_cod_related_entry_code
1 AMCSD 0006741
